data_1566638
loop_
_publ_author_name
'Lobban, C.'
'Finney, J. L.'
'Kuhs, W. F.'

_publ_section_title
;
 The structure and ordering of ices III and V
;
_journal_name_full 'The Journal of Chemical Physics'
_journal_page_first 7169
_journal_volume 112
_journal_year 2000
_chemical_formula_sum 'D2 O'
_chemical_formula_weight 20.03
_chemical_name_common 'ice III'
_space_group_IT_number 92
_space_group_name_Hall 'P 4abw 2nw'
_space_group_name_H-M_alt 'P 41 21 2'
_cell_angle_alpha 90.000000
_cell_angle_beta 90.000000
_cell_angle_gamma 90.000000
_cell_formula_units_Z 12
_cell_length_a 6.6760(3)
_cell_length_b 6.6760(3)
_cell_length_c 6.9550(4)
_cell_volume 309.98(3)
_cod_data_source_file iceIII_Lobban2000.cif
_cod_data_source_block iceIII_Lobban2000
_cod_original_cell_volume 309.96(2)
_cod_original_formula_sum 'D2.00 O'
_cod_database_code 1566638

loop_
_space_group_symop_operation_xyz
'x, y, z'
'-x, -y, z+1/2'
'-y+1/2, x+1/2, z+1/4'
'y+1/2, -x+1/2, z+3/4'
'-x+1/2, y+1/2, -z+1/4'
'x+1/2, -y+1/2, -z+3/4'
'y, x, -z'
'-y, -x, -z+1/2'

loop_
_atom_site_label
_atom_site_occupancy
_atom_site_fract_x
_atom_site_fract_y
_atom_site_fract_z
_atom_site_adp_type
_atom_site_U_iso_or_equiv
_atom_site_type_symbol
O1 1.0 0.113(3) 0.311(3) 0.287(3) Uiso 0.062(3) O
O2 1.0 0.397(2) 0.397(2) 0.000000 Uiso 0.044(4) O
D3 0.3500 0.239(6) 0.321(5) 0.195(6) Uiso 0.048(10) D
D4 0.5200 0.132(3) 0.437(4) 0.404(4) Uiso 0.052(11) D
D5 0.4800 -0.004(5) 0.338(5) 0.243(7) Uiso 0.072(14) D
D6 0.6500 0.109(3) 0.182(4) 0.318(3) Uiso 0.068(7) D
D7 0.6500 0.290(3) 0.358(2) 0.102(3) Uiso 0.047(6) D
D8 0.3500 0.383(5) 0.576(5) -0.037(2) Uiso 0.038(9) D
